data_2243932
loop_
_publ_author_name
'Atio\(glu, Zeliha'
'Akkurt, Mehmet'
'Mammadova, Gunay Z.'
'Mlowe, Sixberth'

_publ_section_title
;
 Crystal structure and Hirshfeld surface analysis of
 (3a<i>SR</i>,6<i>RS</i>,6a<i>SR</i>,7<i>RS</i>,11b<i>SR</i>,11c<i>RS</i>)-2,2-dibenzyl-2,3,6a,11c-tetrahydro-1<i>H</i>,6<i>H</i>,7<i>H</i>-3a,6:7,11b-diepoxydibenzo[<i>de</i>,<i>h</i>]isoquinolin-2-ium
 trifluoromethanesulfonate
;
_journal_coeditor_code WM5617
_journal_issue 11
_journal_name_full 'Acta Crystallographica Section E'
_journal_page_first
;
;
_journal_paper_doi 10.1107/S2056989021010173
_journal_volume 77
_journal_year 2021
_chemical_formula_iupac 'C30 H28 N O2 +, C F3 O3 S -'
_chemical_formula_moiety 'C30 H28 N O2 +, C F3 O3 S -'
_chemical_formula_sum 'C31 H28 F3 N O5 S'
_chemical_formula_weight 583.60
_chemical_name_systematic
;(3a<i>SR</i>,6<i>RS</i>,6a<i>SR</i>,7<i>RS</i>,11b<i>SR</i>,11c<i>RS</i>)-2,2-Dibenzyl-2,3,6a,11c-tetrahydro-1<i>H</i>,6<i>H</i>,7<i>H</i>-3a,6:7,11b-diepoxydibenzo[<i>de</i>,<i>h</i>]isoquinolin-2-ium
trifluoromethanesulfonate
;
_space_group_crystal_system monoclinic
_space_group_IT_number 14
_space_group_name_Hall '-P 2yn'
_space_group_name_H-M_alt 'P 1 21/n 1'
_atom_sites_solution_hydrogens geom
_audit_creation_method SHELXL-2018/3
_cell_angle_alpha 90
_cell_angle_beta 91.786(4)
_cell_angle_gamma 90
_cell_formula_units_Z 4
_cell_length_a 11.1507(9)
_cell_length_b 18.4653(15)
_cell_length_c 12.8519(10)
_cell_measurement_reflns_used 9807
_cell_measurement_temperature 100(2)
_cell_measurement_theta_max 34.64
_cell_measurement_theta_min 2.72
_cell_volume 2644.9(4)
_computing_cell_refinement
;
SAINT (Bruker, 2013)
;
_computing_data_collection
;
APEX2 (Bruker, 2013)
;
_computing_data_reduction
;
SAINT (Bruker, 2013)
;
_computing_molecular_graphics
;
ORTEP-3 for Windows (Farrugia, 2012)
;
_computing_publication_material
;
PLATON (Spek, 2020)
;
_computing_structure_refinement
;
SHELXL (Sheldrick, 2015b)
;
_computing_structure_solution
;
SHELXT (Sheldrick, 2015a)
;
_diffrn_ambient_temperature 100(2)
_diffrn_measured_fraction_theta_full 0.997
_diffrn_measured_fraction_theta_max 0.996
_diffrn_measurement_device_type 'Bruker KAPPA APEXII area-detector diffractometer'
_diffrn_measurement_method '\f and \w scans'
_diffrn_radiation_type MoK\a
_diffrn_radiation_wavelength 0.71073
_diffrn_reflns_av_R_equivalents 0.0379
_diffrn_reflns_av_unetI/netI 0.0244
_diffrn_reflns_limit_h_max 18
_diffrn_reflns_limit_h_min -18
_diffrn_reflns_limit_k_max 29
_diffrn_reflns_limit_k_min -29
_diffrn_reflns_limit_l_max 20
_diffrn_reflns_limit_l_min -20
_diffrn_reflns_number 101039
_diffrn_reflns_theta_full 25.242
_diffrn_reflns_theta_max 35.109
_diffrn_reflns_theta_min 3.247
_exptl_absorpt_coefficient_mu 0.188
_exptl_absorpt_correction_T_max 0.971
_exptl_absorpt_correction_T_min 0.924
_exptl_absorpt_correction_type multi-scan
_exptl_absorpt_process_details
;
(<i>SADABS</i>; (Bruker, 2013)
;
_exptl_crystal_colour colourless
_exptl_crystal_density_diffrn 1.466
_exptl_crystal_description fragment
_exptl_crystal_F_000 1216
_exptl_crystal_size_max 0.400
_exptl_crystal_size_mid 0.320
_exptl_crystal_size_min 0.160
_refine_diff_density_max 0.557
_refine_diff_density_min -0.323
_refine_ls_extinction_method none
_refine_ls_goodness_of_fit_ref 1.036
_refine_ls_hydrogen_treatment constr
_refine_ls_matrix_type full
_refine_ls_number_parameters 370
_refine_ls_number_reflns 11684
_refine_ls_number_restraints 0
_refine_ls_restrained_S_all 1.036
_refine_ls_R_factor_all 0.0559
_refine_ls_R_factor_gt 0.0392
_refine_ls_shift/su_max 0.001
_refine_ls_shift/su_mean 0.000
_refine_ls_structure_factor_coef Fsqd
_refine_ls_weighting_details 'w=1/[\s^2^(Fo^2^)+(0.0527P)^2^+0.8665P] where P=(Fo^2^+2Fc^2^)/3'
_refine_ls_weighting_scheme calc
_refine_ls_wR_factor_gt 0.0992
_refine_ls_wR_factor_ref 0.1090
_reflns_number_gt 9164
_reflns_number_total 11684
_reflns_threshold_expression 'I > 2\s(I)'
_cod_data_source_file wm5617sup1.cif
_cod_data_source_block I
_cod_original_sg_symbol_H-M 'P 21/n'
_cod_database_code 2243932
_shelx_space_group_comment
;
The symmetry employed for this shelxl refinement is uniquely defined
by the following loop, which should always be used as a source of
symmetry information in preference to the above space-group names.
They are only intended as comments.
;
_shelx_estimated_absorpt_t_min 0.929
_shelx_estimated_absorpt_t_max 0.971

loop_
_space_group_symop_operation_xyz
'x, y, z'
'-x+1/2, y+1/2, -z+1/2'
'-x, -y, -z'
'x-1/2, -y-1/2, z-1/2'

loop_
_atom_site_type_symbol
_atom_site_label
_atom_site_fract_x
_atom_site_fract_y
_atom_site_fract_z
_atom_site_U_iso_or_equiv
_atom_site_adp_type
_atom_site_calc_flag
_atom_site_occupancy
_atom_site_disorder_assembly
_atom_site_disorder_group
C C1 0.67175(8) 0.69811(5) 0.60647(6) 0.01270(14) Uani d 1 . .
H H1A 0.747874 0.677220 0.634517 0.015 Uiso calc 1 . .
H H1B 0.660815 0.745773 0.640139 0.015 Uiso calc 1 . .
C C3 0.56390(8) 0.73115(5) 0.43738(7) 0.01317(14) Uani d 1 . .
H H3A 0.547400 0.782451 0.454167 0.016 Uiso calc 1 . .
H H3B 0.572480 0.727711 0.361102 0.016 Uiso calc 1 . .
C C3A 0.45754(7) 0.68617(5) 0.46733(7) 0.01244(13) Uani d 1 . .
C C4 0.33252(8) 0.71172(5) 0.43326(7) 0.01597(15) Uani d 1 . .
H H4A 0.308749 0.759245 0.413203 0.019 Uiso calc 1 . .
C C5 0.26370(8) 0.65278(5) 0.43772(8) 0.01802(16) Uani d 1 . .
H H5A 0.179772 0.649930 0.423199 0.022 Uiso calc 1 . .
C C6 0.34705(8) 0.59090(5) 0.47087(7) 0.01522(15) Uani d 1 . .
H H6A 0.318689 0.541383 0.450425 0.018 Uiso calc 1 . .
C C6A 0.37463(8) 0.60180(5) 0.58913(7) 0.01364(14) Uani d 1 . .
H H6AA 0.300307 0.606996 0.630059 0.016 Uiso calc 1 . .
C C7 0.46800(8) 0.54992(5) 0.64181(7) 0.01394(14) Uani d 1 . .
H H7A 0.451157 0.497142 0.631813 0.017 Uiso calc 1 . .
C C7A 0.48436(8) 0.57402(5) 0.75456(7) 0.01427(14) Uani d 1 . .
C C8 0.44763(9) 0.54734(5) 0.84856(7) 0.01733(16) Uani d 1 . .
H H8A 0.402374 0.503863 0.852077 0.021 Uiso calc 1 . .
C C9 0.47929(9) 0.58649(5) 0.93883(7) 0.01878(17) Uani d 1 . .
H H9A 0.457904 0.568103 1.004751 0.023 Uiso calc 1 . .
C C10 0.54120(9) 0.65153(5) 0.93385(7) 0.01802(16) Uani d 1 . .
H H10A 0.559234 0.677754 0.995979 0.022 Uiso calc 1 . .
C C11 0.57744(8) 0.67895(5) 0.83794(7) 0.01554(15) Uani d 1 . .
H H11A 0.619080 0.723684 0.833689 0.019 Uiso calc 1 . .
C C11A 0.55031(8) 0.63849(5) 0.75004(7) 0.01308(14) Uani d 1 . .
C C11B 0.57023(7) 0.64936(4) 0.63521(6) 0.01173(13) Uani d 1 . .
C C11C 0.44891(7) 0.67267(4) 0.58601(6) 0.01203(13) Uani d 1 . .
H H11B 0.410997 0.713740 0.623614 0.014 Uiso calc 1 . .
C C21 0.73244(8) 0.63896(5) 0.44464(7) 0.01377(14) Uani d 1 . .
H H21A 0.796779 0.620964 0.492774 0.017 Uiso calc 1 . .
H H21B 0.667561 0.602337 0.443280 0.017 Uiso calc 1 . .
C C22 0.78218(8) 0.64321(5) 0.33735(7) 0.01362(14) Uani d 1 . .
C C23 0.90600(8) 0.64983(5) 0.32688(7) 0.01655(15) Uani d 1 . .
H H23A 0.956202 0.657652 0.386914 0.020 Uiso calc 1 . .
C C24 0.95663(10) 0.64511(5) 0.22957(8) 0.02055(18) Uani d 1 . .
H H24A 1.040992 0.649480 0.223331 0.025 Uiso calc 1 . .
C C25 0.88364(11) 0.63400(5) 0.14165(8) 0.02207(19) Uani d 1 . .
H H25A 0.917969 0.630847 0.075074 0.026 Uiso calc 1 . .
C C26 0.76053(11) 0.62749(6) 0.15095(8) 0.02329(19) Uani d 1 . .
H H26A 0.710660 0.620084 0.090611 0.028 Uiso calc 1 . .
C C27 0.70971(9) 0.63177(6) 0.24837(8) 0.01922(17) Uani d 1 . .
H H27A 0.625384 0.626885 0.254281 0.023 Uiso calc 1 . .
C C31 0.77333(8) 0.77043(5) 0.47355(7) 0.01412(14) Uani d 1 . .
H H31A 0.854007 0.752709 0.495500 0.017 Uiso calc 1 . .
H H31B 0.774954 0.781084 0.398112 0.017 Uiso calc 1 . .
C C32 0.74928(8) 0.83997(5) 0.53068(7) 0.01367(14) Uani d 1 . .
C C33 0.80181(9) 0.85231(5) 0.62951(7) 0.01728(16) Uani d 1 . .
H H33A 0.845512 0.814676 0.663914 0.021 Uiso calc 1 . .
C C34 0.79037(10) 0.91940(6) 0.67762(8) 0.02248(19) Uani d 1 . .
H H34A 0.826658 0.927443 0.744486 0.027 Uiso calc 1 . .
C C35 0.72616(11) 0.97452(6) 0.62822(9) 0.0249(2) Uani d 1 . .
H H35A 0.718829 1.020368 0.660952 0.030 Uiso calc 1 . .
C C36 0.67257(10) 0.96247(5) 0.53069(9) 0.02229(19) Uani d 1 . .
H H36A 0.627312 0.999915 0.497391 0.027 Uiso calc 1 . .
C C37 0.68486(9) 0.89567(5) 0.48138(7) 0.01687(16) Uani d 1 . .
H H37A 0.649310 0.888096 0.414119 0.020 Uiso calc 1 . .
N N2 0.68218(6) 0.70948(4) 0.49050(6) 0.01197(12) Uani d 1 . .
O O12 0.58114(6) 0.57491(3) 0.60106(5) 0.01313(11) Uani d 1 . .
O O13 0.45803(6) 0.61386(3) 0.42482(5) 0.01393(11) Uani d 1 . .
C C12 0.98295(10) 0.44106(6) 0.32533(9) 0.0245(2) Uani d 1 . .
O O1 1.07300(8) 0.32602(6) 0.24533(7) 0.0354(2) Uani d 1 . .
O O2 1.00070(9) 0.31955(5) 0.42121(6) 0.03010(18) Uani d 1 . .
O O3 0.85862(7) 0.32820(4) 0.27351(6) 0.02074(14) Uani d 1 . .
F F1 0.96005(9) 0.47174(5) 0.23305(7) 0.0473(2) Uani d 1 . .
F F2 0.90315(7) 0.46548(4) 0.39205(8) 0.0396(2) Uani d 1 . .
F F3 1.09111(7) 0.46368(5) 0.35900(7) 0.03702(18) Uani d 1 . .
S S1 0.97774(2) 0.34243(2) 0.31472(2) 0.01773(5) Uani d 1 . .

loop_
_atom_site_aniso_label
_atom_site_aniso_U_11
_atom_site_aniso_U_22
_atom_site_aniso_U_33
_atom_site_aniso_U_12
_atom_site_aniso_U_13
_atom_site_aniso_U_23
C1 0.0115(3) 0.0134(3) 0.0132(3) -0.0015(3) -0.0003(3) 0.0007(3)
C3 0.0111(3) 0.0128(3) 0.0155(3) 0.0004(3) -0.0014(3) 0.0016(3)
C3A 0.0103(3) 0.0116(3) 0.0153(3) 0.0002(3) -0.0011(3) -0.0009(3)
C4 0.0117(3) 0.0177(4) 0.0183(4) 0.0022(3) -0.0029(3) -0.0004(3)
C5 0.0113(3) 0.0219(4) 0.0207(4) -0.0005(3) -0.0027(3) -0.0017(3)
C6 0.0113(3) 0.0155(4) 0.0188(4) -0.0029(3) 0.0003(3) -0.0024(3)
C6A 0.0110(3) 0.0125(3) 0.0175(3) -0.0014(3) 0.0014(3) -0.0012(3)
C7 0.0128(3) 0.0113(3) 0.0179(4) -0.0013(3) 0.0031(3) -0.0003(3)
C7A 0.0130(3) 0.0129(3) 0.0170(3) 0.0009(3) 0.0019(3) 0.0011(3)
C8 0.0176(4) 0.0152(4) 0.0194(4) 0.0019(3) 0.0045(3) 0.0039(3)
C9 0.0194(4) 0.0204(4) 0.0168(4) 0.0063(3) 0.0041(3) 0.0038(3)
C10 0.0183(4) 0.0201(4) 0.0156(4) 0.0057(3) -0.0005(3) 0.0002(3)
C11 0.0143(4) 0.0157(4) 0.0164(3) 0.0014(3) -0.0020(3) 0.0000(3)
C11A 0.0119(3) 0.0128(3) 0.0145(3) 0.0009(3) 0.0004(3) 0.0010(3)
C11B 0.0106(3) 0.0100(3) 0.0146(3) 0.0001(2) 0.0004(3) -0.0001(2)
C11C 0.0101(3) 0.0115(3) 0.0145(3) 0.0005(2) 0.0001(3) -0.0010(2)
C21 0.0133(3) 0.0116(3) 0.0164(3) 0.0013(3) 0.0016(3) -0.0003(3)
C22 0.0131(3) 0.0122(3) 0.0156(3) 0.0001(3) 0.0006(3) -0.0008(3)
C23 0.0140(4) 0.0171(4) 0.0187(4) -0.0012(3) 0.0024(3) -0.0025(3)
C24 0.0208(4) 0.0178(4) 0.0236(4) -0.0025(3) 0.0082(3) -0.0025(3)
C25 0.0333(5) 0.0157(4) 0.0177(4) -0.0007(4) 0.0074(4) -0.0001(3)
C26 0.0309(5) 0.0227(4) 0.0160(4) 0.0038(4) -0.0032(4) -0.0018(3)
C27 0.0177(4) 0.0209(4) 0.0188(4) 0.0013(3) -0.0029(3) -0.0030(3)
C31 0.0127(3) 0.0125(3) 0.0172(3) -0.0023(3) 0.0015(3) 0.0003(3)
C32 0.0138(3) 0.0122(3) 0.0151(3) -0.0025(3) 0.0012(3) 0.0001(3)
C33 0.0188(4) 0.0173(4) 0.0157(3) -0.0055(3) -0.0004(3) 0.0015(3)
C34 0.0297(5) 0.0222(4) 0.0158(4) -0.0099(4) 0.0042(3) -0.0037(3)
C35 0.0310(5) 0.0168(4) 0.0273(5) -0.0052(4) 0.0096(4) -0.0062(3)
C36 0.0229(5) 0.0139(4) 0.0303(5) 0.0011(3) 0.0043(4) 0.0003(3)
C37 0.0173(4) 0.0136(4) 0.0196(4) -0.0010(3) -0.0005(3) 0.0015(3)
N2 0.0105(3) 0.0110(3) 0.0144(3) -0.0006(2) -0.0001(2) 0.0003(2)
O12 0.0115(3) 0.0100(2) 0.0181(3) 0.0002(2) 0.0031(2) -0.0004(2)
O13 0.0125(3) 0.0128(3) 0.0165(3) -0.0017(2) 0.0011(2) -0.0028(2)
C12 0.0229(5) 0.0225(5) 0.0279(5) -0.0046(4) -0.0027(4) 0.0011(4)
O1 0.0193(4) 0.0552(6) 0.0318(4) 0.0077(4) 0.0022(3) -0.0185(4)
O2 0.0398(5) 0.0281(4) 0.0217(3) 0.0043(3) -0.0110(3) 0.0035(3)
O3 0.0173(3) 0.0217(3) 0.0230(3) 0.0002(3) -0.0032(3) -0.0028(3)
F1 0.0658(6) 0.0315(4) 0.0432(5) -0.0135(4) -0.0198(4) 0.0176(3)
F2 0.0332(4) 0.0242(4) 0.0618(5) 0.0008(3) 0.0086(4) -0.0171(3)
F3 0.0293(4) 0.0414(4) 0.0401(4) -0.0172(3) -0.0037(3) -0.0041(3)
S1 0.01597(10) 0.02037(11) 0.01662(10) 0.00469(8) -0.00298(7) -0.00322(7)

loop_
_atom_type_symbol
_atom_type_description
_atom_type_scat_dispersion_real
_atom_type_scat_dispersion_imag
_atom_type_scat_source
C C 0.0033 0.0016 'International Tables Vol C Tables 4.2.6.8 and 6.1.1.4'
H H 0.0000 0.0000 'International Tables Vol C Tables 4.2.6.8 and 6.1.1.4'
N N 0.0061 0.0033 'International Tables Vol C Tables 4.2.6.8 and 6.1.1.4'
O O 0.0106 0.0060 'International Tables Vol C Tables 4.2.6.8 and 6.1.1.4'
F F 0.0171 0.0103 'International Tables Vol C Tables 4.2.6.8 and 6.1.1.4'
S S 0.1246 0.1234 'International Tables Vol C Tables 4.2.6.8 and 6.1.1.4'

loop_
_geom_angle_atom_site_label_1
_geom_angle_atom_site_label_2
_geom_angle_atom_site_label_3
_geom_angle_site_symmetry_1
_geom_angle_site_symmetry_3
_geom_angle
_geom_angle_publ_flag
C11B C1 N2 . . 114.03(7) ?
C11B C1 H1A . . 108.7 ?
N2 C1 H1A . . 108.7 ?
C11B C1 H1B . . 108.7 ?
N2 C1 H1B . . 108.7 ?
H1A C1 H1B . . 107.6 ?
C3A C3 N2 . . 114.76(7) ?
C3A C3 H3A . . 108.6 ?
N2 C3 H3A . . 108.6 ?
C3A C3 H3B . . 108.6 ?
N2 C3 H3B . . 108.6 ?
H3A C3 H3B . . 107.6 ?
O13 C3A C3 . . 113.64(7) ?
O13 C3A C4 . . 101.07(7) ?
C3 C3A C4 . . 118.43(7) ?
O13 C3A C11C . . 102.99(6) ?
C3 C3A C11C . . 114.39(7) ?
C4 C3A C11C . . 104.37(7) ?
C5 C4 C3A . . 104.92(8) ?
C5 C4 H4A . . 127.5 ?
C3A C4 H4A . . 127.5 ?
C4 C5 C6 . . 106.07(8) ?
C4 C5 H5A . . 127.0 ?
C6 C5 H5A . . 127.0 ?
O13 C6 C5 . . 100.79(7) ?
O13 C6 C6A . . 102.46(7) ?
C5 C6 C6A . . 106.05(7) ?
O13 C6 H6A . . 115.3 ?
C5 C6 H6A . . 115.3 ?
C6A C6 H6A . . 115.3 ?
C11C C6A C6 . . 100.00(7) ?
C11C C6A C7 . . 100.40(7) ?
C6 C6A C7 . . 117.10(7) ?
C11C C6A H6AA . . 112.6 ?
C6 C6A H6AA . . 112.6 ?
C7 C6A H6AA . . 112.6 ?
O12 C7 C7A . . 99.81(7) ?
O12 C7 C6A . . 102.95(7) ?
C7A C7 C6A . . 107.06(7) ?
O12 C7 H7A . . 115.1 ?
C7A C7 H7A . . 115.1 ?
C6A C7 H7A . . 115.1 ?
C8 C7A C11A . . 120.71(8) ?
C8 C7A C7 . . 134.42(8) ?
C11A C7A C7 . . 104.86(7) ?
C7A C8 C9 . . 117.80(9) ?
C7A C8 H8A . . 121.1 ?
C9 C8 H8A . . 121.1 ?
C10 C9 C8 . . 121.38(9) ?
C10 C9 H9A . . 119.3 ?
C8 C9 H9A . . 119.3 ?
C9 C10 C11 . . 120.66(9) ?
C9 C10 H10A . . 119.7 ?
C11 C10 H10A . . 119.7 ?
C11A C11 C10 . . 117.51(9) ?
C11A C11 H11A . . 121.2 ?
C10 C11 H11A . . 121.2 ?
C11 C11A C7A . . 121.86(8) ?
C11 C11A C11B . . 133.76(8) ?
C7A C11A C11B . . 104.27(7) ?
O12 C11B C1 . . 115.03(7) ?
O12 C11B C11A . . 100.71(6) ?
C1 C11B C11A . . 117.03(7) ?
O12 C11B C11C . . 102.84(6) ?
C1 C11B C11C . . 113.06(7) ?
C11A C11B C11C . . 106.53(7) ?
C11B C11C C6A . . 102.54(7) ?
C11B C11C C3A . . 111.64(7) ?
C6A C11C C3A . . 102.16(6) ?
C11B C11C H11B . . 113.2 ?
C6A C11C H11B . . 113.2 ?
C3A C11C H11B . . 113.2 ?
C22 C21 N2 . . 117.07(7) ?
C22 C21 H21A . . 108.0 ?
N2 C21 H21A . . 108.0 ?
C22 C21 H21B . . 108.0 ?
N2 C21 H21B . . 108.0 ?
H21A C21 H21B . . 107.3 ?
C27 C22 C23 . . 118.90(9) ?
C27 C22 C21 . . 121.51(8) ?
C23 C22 C21 . . 119.12(8) ?
C24 C23 C22 . . 120.75(9) ?
C24 C23 H23A . . 119.6 ?
C22 C23 H23A . . 119.6 ?
C25 C24 C23 . . 119.83(10) ?
C25 C24 H24A . . 120.1 ?
C23 C24 H24A . . 120.1 ?
C26 C25 C24 . . 119.99(9) ?
C26 C25 H25A . . 120.0 ?
C24 C25 H25A . . 120.0 ?
C25 C26 C27 . . 120.28(9) ?
C25 C26 H26A . . 119.9 ?
C27 C26 H26A . . 119.9 ?
C26 C27 C22 . . 120.25(9) ?
C26 C27 H27A . . 119.9 ?
C22 C27 H27A . . 119.9 ?
C32 C31 N2 . . 115.24(7) ?
C32 C31 H31A . . 108.5 ?
N2 C31 H31A . . 108.5 ?
C32 C31 H31B . . 108.5 ?
N2 C31 H31B . . 108.5 ?
H31A C31 H31B . . 107.5 ?
C37 C32 C33 . . 119.13(8) ?
C37 C32 C31 . . 120.24(8) ?
C33 C32 C31 . . 120.30(8) ?
C34 C33 C32 . . 120.40(9) ?
C34 C33 H33A . . 119.8 ?
C32 C33 H33A . . 119.8 ?
C35 C34 C33 . . 120.19(9) ?
C35 C34 H34A . . 119.9 ?
C33 C34 H34A . . 119.9 ?
C34 C35 C36 . . 119.79(9) ?
C34 C35 H35A . . 120.1 ?
C36 C35 H35A . . 120.1 ?
C35 C36 C37 . . 120.37(10) ?
C35 C36 H36A . . 119.8 ?
C37 C36 H36A . . 119.8 ?
C32 C37 C36 . . 120.11(9) ?
C32 C37 H37A . . 119.9 ?
C36 C37 H37A . . 119.9 ?
C1 N2 C3 . . 112.75(7) ?
C1 N2 C31 . . 108.23(6) ?
C3 N2 C31 . . 108.19(6) ?
C1 N2 C21 . . 107.41(6) ?
C3 N2 C21 . . 111.80(6) ?
C31 N2 C21 . . 108.33(7) ?
C11B O12 C7 . . 96.31(6) ?
C3A O13 C6 . . 95.89(6) ?
F1 C12 F2 . . 108.40(11) ?
F1 C12 F3 . . 107.55(10) ?
F2 C12 F3 . . 107.45(9) ?
F1 C12 S1 . . 110.65(8) ?
F2 C12 S1 . . 111.39(8) ?
F3 C12 S1 . . 111.23(8) ?
O3 S1 O1 . . 115.08(5) ?
O3 S1 O2 . . 115.39(5) ?
O1 S1 O2 . . 114.31(6) ?
O3 S1 C12 . . 103.67(5) ?
O1 S1 C12 . . 103.51(6) ?
O2 S1 C12 . . 102.48(5) ?

loop_
_geom_bond_atom_site_label_1
_geom_bond_atom_site_label_2
_geom_bond_site_symmetry_2
_geom_bond_distance
_geom_bond_publ_flag
C1 C11B . 1.5014(12) ?
C1 N2 . 1.5132(11) ?
C1 H1A . 0.9900 ?
C1 H1B . 0.9900 ?
C3 C3A . 1.5077(12) ?
C3 N2 . 1.5198(11) ?
C3 H3A . 0.9900 ?
C3 H3B . 0.9900 ?
C3A O13 . 1.4427(10) ?
C3A C4 . 1.5231(12) ?
C3A C11C . 1.5514(12) ?
C4 C5 . 1.3339(13) ?
C4 H4A . 0.9500 ?
C5 C6 . 1.5253(14) ?
C5 H5A . 0.9500 ?
C6 O13 . 1.4515(11) ?
C6 C6A . 1.5543(13) ?
C6 H6A . 1.0000 ?
C6A C11C . 1.5500(12) ?
C6A C7 . 1.5544(13) ?
C6A H6AA . 1.0000 ?
C7 O12 . 1.4560(11) ?
C7 C7A . 1.5214(13) ?
C7 H7A . 1.0000 ?
C7A C8 . 1.3787(13) ?
C7A C11A . 1.4014(12) ?
C8 C9 . 1.4029(14) ?
C8 H8A . 0.9500 ?
C9 C10 . 1.3876(15) ?
C9 H9A . 0.9500 ?
C10 C11 . 1.4037(13) ?
C10 H10A . 0.9500 ?
C11 C11A . 1.3800(12) ?
C11 H11A . 0.9500 ?
C11A C11B . 1.5125(12) ?
C11B O12 . 1.4494(10) ?
C11B C11C . 1.5369(12) ?
C11C H11B . 1.0000 ?
C21 C22 . 1.5043(12) ?
C21 N2 . 1.5421(11) ?
C21 H21A . 0.9900 ?
C21 H21B . 0.9900 ?
C22 C27 . 1.3956(13) ?
C22 C23 . 1.3967(13) ?
C23 C24 . 1.3909(13) ?
C23 H23A . 0.9500 ?
C24 C25 . 1.3870(15) ?
C24 H24A . 0.9500 ?
C25 C26 . 1.3869(17) ?
C25 H25A . 0.9500 ?
C26 C27 . 1.3925(15) ?
C26 H26A . 0.9500 ?
C27 H27A . 0.9500 ?
C31 C32 . 1.5074(12) ?
C31 N2 . 1.5365(11) ?
C31 H31A . 0.9900 ?
C31 H31B . 0.9900 ?
C32 C37 . 1.3952(13) ?
C32 C33 . 1.4007(13) ?
C33 C34 . 1.3921(14) ?
C33 H33A . 0.9500 ?
C34 C35 . 1.3869(17) ?
C34 H34A . 0.9500 ?
C35 C36 . 1.3897(16) ?
C35 H35A . 0.9500 ?
C36 C37 . 1.3955(14) ?
C36 H36A . 0.9500 ?
C37 H37A . 0.9500 ?
C12 F1 . 1.3318(14) ?
C12 F2 . 1.3333(14) ?
C12 F3 . 1.3357(13) ?
C12 S1 . 1.8271(12) ?
O1 S1 . 1.4404(9) ?
O2 S1 . 1.4476(8) ?
O3 S1 . 1.4387(8) ?

loop_
_geom_hbond_atom_site_label_D
_geom_hbond_atom_site_label_H
_geom_hbond_atom_site_label_A
_geom_hbond_site_symmetry_A
_geom_hbond_distance_DH
_geom_hbond_distance_HA
_geom_hbond_distance_DA
_geom_hbond_angle_DHA
_geom_hbond_publ_flag
C1 H1A O1 3_766 0.99 2.49 3.4043(13) 153.9 yes
C6 H6A O12 3_666 1.00 2.52 3.3040(11) 135.2 yes
C6A H6AA O3 3_666 1.00 2.50 3.4407(12) 156.8 yes
C7 H7A O13 3_666 1.00 2.41 3.2563(11) 142.1 yes
C21 H21B O12 . 0.99 2.33 2.9151(11) 117.1 yes
C21 H21B O13 . 0.99 2.35 3.0974(11) 131.6 yes
C31 H31A O2 3_766 0.99 2.33 3.2751(13) 158.7 yes
C9 H9A Cg10 4_576 0.95 2.71 3.2958(11) 121 yes

loop_
_geom_torsion_atom_site_label_1
_geom_torsion_atom_site_label_2
_geom_torsion_atom_site_label_3
_geom_torsion_atom_site_label_4
_geom_torsion_site_symmetry_1
_geom_torsion_site_symmetry_2
_geom_torsion_site_symmetry_3
_geom_torsion_site_symmetry_4
_geom_torsion
_geom_torsion_publ_flag
N2 C3 C3A O13 . . . . -72.16(9) ?
N2 C3 C3A C4 . . . . 169.47(7) ?
N2 C3 C3A C11C . . . . 45.73(10) ?
O13 C3A C4 C5 . . . . 34.74(9) ?
C3 C3A C4 C5 . . . . 159.53(8) ?
C11C C3A C4 C5 . . . . -71.91(9) ?
C3A C4 C5 C6 . . . . -1.85(10) ?
C4 C5 C6 O13 . . . . -31.30(9) ?
C4 C5 C6 C6A . . . . 75.15(9) ?
O13 C6 C6A C11C . . . . 38.02(8) ?
C5 C6 C6A C11C . . . . -67.23(8) ?
O13 C6 C6A C7 . . . . -69.21(9) ?
C5 C6 C6A C7 . . . . -174.45(7) ?
C11C C6A C7 O12 . . . . -34.81(8) ?
C6 C6A C7 O12 . . . . 72.18(9) ?
C11C C6A C7 C7A . . . . 69.87(8) ?
C6 C6A C7 C7A . . . . 176.86(7) ?
O12 C7 C7A C8 . . . . -147.50(10) ?
C6A C7 C7A C8 . . . . 105.58(11) ?
O12 C7 C7A C11A . . . . 34.01(8) ?
C6A C7 C7A C11A . . . . -72.91(8) ?
C11A C7A C8 C9 . . . . -0.49(13) ?
C7 C7A C8 C9 . . . . -178.79(9) ?
C7A C8 C9 C10 . . . . 2.63(14) ?
C8 C9 C10 C11 . . . . -2.06(14) ?
C9 C10 C11 C11A . . . . -0.70(13) ?
C10 C11 C11A C7A . . . . 2.86(13) ?
C10 C11 C11A C11B . . . . 178.34(9) ?
C8 C7A C11A C11 . . . . -2.30(14) ?
C7 C7A C11A C11 . . . . 176.44(8) ?
C8 C7A C11A C11B . . . . -178.94(8) ?
C7 C7A C11A C11B . . . . -0.19(9) ?
N2 C1 C11B O12 . . . . 65.09(9) ?
N2 C1 C11B C11A . . . . -176.98(7) ?
N2 C1 C11B C11C . . . . -52.64(9) ?
C11 C11A C11B O12 . . . . 149.99(10) ?
C7A C11A C11B O12 . . . . -33.96(8) ?
C11 C11A C11B C1 . . . . 24.55(14) ?
C7A C11A C11B C1 . . . . -159.40(7) ?
C11 C11A C11B C11C . . . . -103.03(11) ?
C7A C11A C11B C11C . . . . 73.01(8) ?
O12 C11B C11C C6A . . . . 33.75(8) ?
C1 C11B C11C C6A . . . . 158.40(7) ?
C11A C11B C11C C6A . . . . -71.70(8) ?
O12 C11B C11C C3A . . . . -74.93(8) ?
C1 C11B C11C C3A . . . . 49.72(9) ?
C11A C11B C11C C3A . . . . 179.62(7) ?
C6 C6A C11C C11B . . . . -119.49(7) ?
C7 C6A C11C C11B . . . . 0.69(8) ?
C6 C6A C11C C3A . . . . -3.75(8) ?
C7 C6A C11C C3A . . . . 116.43(7) ?
O13 C3A C11C C11B . . . . 77.25(8) ?
C3 C3A C11C C11B . . . . -46.55(9) ?
C4 C3A C11C C11B . . . . -177.53(7) ?
O13 C3A C11C C6A . . . . -31.68(8) ?
C3 C3A C11C C6A . . . . -155.48(7) ?
C4 C3A C11C C6A . . . . 73.54(8) ?
N2 C21 C22 C27 . . . . -89.63(10) ?
N2 C21 C22 C23 . . . . 98.39(10) ?
C27 C22 C23 C24 . . . . -0.03(14) ?
C21 C22 C23 C24 . . . . 172.16(9) ?
C22 C23 C24 C25 . . . . 0.27(15) ?
C23 C24 C25 C26 . . . . -0.12(15) ?
C24 C25 C26 C27 . . . . -0.26(16) ?
C25 C26 C27 C22 . . . . 0.50(16) ?
C23 C22 C27 C26 . . . . -0.35(14) ?
C21 C22 C27 C26 . . . . -172.35(9) ?
N2 C31 C32 C37 . . . . -94.11(10) ?
N2 C31 C32 C33 . . . . 92.59(10) ?
C37 C32 C33 C34 . . . . -0.33(14) ?
C31 C32 C33 C34 . . . . 173.05(9) ?
C32 C33 C34 C35 . . . . 0.37(15) ?
C33 C34 C35 C36 . . . . 0.38(16) ?
C34 C35 C36 C37 . . . . -1.18(16) ?
C33 C32 C37 C36 . . . . -0.47(14) ?
C31 C32 C37 C36 . . . . -173.84(9) ?
C35 C36 C37 C32 . . . . 1.22(15) ?
C11B C1 N2 C3 . . . . 50.16(9) ?
C11B C1 N2 C31 . . . . 169.79(7) ?
C11B C1 N2 C21 . . . . -73.44(8) ?
C3A C3 N2 C1 . . . . -46.62(9) ?
C3A C3 N2 C31 . . . . -166.28(7) ?
C3A C3 N2 C21 . . . . 74.51(9) ?
C32 C31 N2 C1 . . . . -53.16(9) ?
C32 C31 N2 C3 . . . . 69.30(9) ?
C32 C31 N2 C21 . . . . -169.32(7) ?
C22 C21 N2 C1 . . . . -163.77(7) ?
C22 C21 N2 C3 . . . . 72.05(9) ?
C22 C21 N2 C31 . . . . -47.07(9) ?
C1 C11B O12 C7 . . . . -178.83(7) ?
C11A C11B O12 C7 . . . . 54.39(7) ?
C11C C11B O12 C7 . . . . -55.49(7) ?
C7A C7 O12 C11B . . . . -53.98(7) ?
C6A C7 O12 C11B . . . . 56.21(7) ?
C3 C3A O13 C6 . . . . 179.68(7) ?
C4 C3A O13 C6 . . . . -52.35(7) ?
C11C C3A O13 C6 . . . . 55.39(7) ?
C5 C6 O13 C3A . . . . 50.91(7) ?
C6A C6 O13 C3A . . . . -58.38(7) ?
F1 C12 S1 O3 . . . . -57.94(9) ?
F2 C12 S1 O3 . . . . 62.72(9) ?
F3 C12 S1 O3 . . . . -177.43(8) ?
F1 C12 S1 O1 . . . . 62.53(10) ?
F2 C12 S1 O1 . . . . -176.81(8) ?
F3 C12 S1 O1 . . . . -56.96(9) ?
F1 C12 S1 O2 . . . . -178.33(9) ?
F2 C12 S1 O2 . . . . -57.67(9) ?
F3 C12 S1 O2 . . . . 62.18(9) ?

_cod_database_fobs_code 2243932
